data_7717750
loop_
_publ_author_name
'Wang, Jihua'
'Li, Hui'
'Gong, Li Ge'
'Dong, Limin'
'Gu, Yun Hao'
'Wang, Mei Jia'
'Yang, Bing He'

_publ_section_title
;
 Pyridine polymer tubular connected with Polyoxometalates as bifunctional
 electrocatalysts for water Splitting
;
_journal_name_full 'Dalton Transactions'
_journal_paper_doi 10.1039/D4DT02612H
_journal_year 2025
_chemical_formula_sum 'C H Cd Cl Co Mo N O P'
_chemical_formula_weight 376.72
_space_group_IT_number 148
_space_group_name_Hall '-R 3'
_space_group_name_H-M_alt 'R -3 :H'
_atom_sites_solution_hydrogens geom
_atom_sites_solution_primary direct
_atom_sites_solution_secondary difmap
_audit_creation_method SHELXL-97
_audit_update_record
;
2024-03-05 deposited with the CCDC.	2024-12-27 downloaded from the CCDC.
;
_cell_angle_alpha 90.00
_cell_angle_beta 90.00
_cell_angle_gamma 120.00
_cell_formula_units_Z 42
_cell_length_a 19.0514(6)
_cell_length_b 19.0514(6)
_cell_length_c 10.3639(3)
_cell_measurement_temperature 150(2)
_cell_volume 3257.67(17)
_computing_structure_refinement 'SHELXL-97 (Sheldrick, 1997)'
_computing_structure_solution 'SHELXS-97 (Sheldrick, 1990)'
_diffrn_ambient_temperature 150(2)
_diffrn_measured_fraction_theta_full 0.993
_diffrn_measured_fraction_theta_max 0.993
_diffrn_radiation_monochromator graphite
_diffrn_radiation_source 'fine-focus sealed tube'
_diffrn_radiation_type MoK\a
_diffrn_radiation_wavelength 0.71073
_diffrn_reflns_av_R_equivalents 0.0641
_diffrn_reflns_av_sigmaI/netI 0.0360
_diffrn_reflns_limit_h_max 23
_diffrn_reflns_limit_h_min -23
_diffrn_reflns_limit_k_max 23
_diffrn_reflns_limit_k_min -23
_diffrn_reflns_limit_l_max 12
_diffrn_reflns_limit_l_min -12
_diffrn_reflns_number 8504
_diffrn_reflns_theta_full 26.38
_diffrn_reflns_theta_max 26.38
_diffrn_reflns_theta_min 3.16
_exptl_absorpt_coefficient_mu 17.202
_exptl_crystal_density_diffrn 8.065
_exptl_crystal_density_method 'not measured'
_exptl_crystal_F_000 7182
_refine_diff_density_max 1.147
_refine_diff_density_min -1.532
_refine_diff_density_rms 0.266
_refine_ls_extinction_method none
_refine_ls_goodness_of_fit_ref 1.141
_refine_ls_hydrogen_treatment mixed
_refine_ls_matrix_type full
_refine_ls_number_parameters 138
_refine_ls_number_reflns 1478
_refine_ls_number_restraints 33
_refine_ls_restrained_S_all 1.145
_refine_ls_R_factor_all 0.0517
_refine_ls_R_factor_gt 0.0496
_refine_ls_shift/su_max 0.000
_refine_ls_shift/su_mean 0.000
_refine_ls_structure_factor_coef Fsqd
_refine_ls_weighting_details 'calc w=1/[\s^2^(Fo^2^)+(0.0230P)^2^+271.9948P] where P=(Fo^2^+2Fc^2^)/3'
_refine_ls_weighting_scheme calc
_refine_ls_wR_factor_gt 0.1225
_refine_ls_wR_factor_ref 0.1239
_reflns_number_gt 1412
_reflns_number_total 1478
_reflns_threshold_expression >2sigma(I)
_cod_data_source_file d4dt02612h2.cif
_cod_data_source_block d
_cod_database_code 7717750

loop_
_symmetry_equiv_pos_as_xyz
'x, y, z'
'-y, x-y, z'
'-x+y, -x, z'
'x+2/3, y+1/3, z+1/3'
'-y+2/3, x-y+1/3, z+1/3'
'-x+y+2/3, -x+1/3, z+1/3'
'x+1/3, y+2/3, z+2/3'
'-y+1/3, x-y+2/3, z+2/3'
'-x+y+1/3, -x+2/3, z+2/3'
'-x, -y, -z'
'y, -x+y, -z'
'x-y, x, -z'
'-x+2/3, -y+1/3, -z+1/3'
'y+2/3, -x+y+1/3, -z+1/3'
'x-y+2/3, x+1/3, -z+1/3'
'-x+1/3, -y+2/3, -z+2/3'
'y+1/3, -x+y+2/3, -z+2/3'
'x-y+1/3, x+2/3, -z+2/3'

loop_
_atom_site_label
_atom_site_type_symbol
_atom_site_fract_x
_atom_site_fract_y
_atom_site_fract_z
_atom_site_U_iso_or_equiv
_atom_site_adp_type
_atom_site_occupancy
_atom_site_symmetry_multiplicity
_atom_site_calc_flag
_atom_site_refinement_flags
_atom_site_disorder_assembly
_atom_site_disorder_group
Mo1 Mo 0.70478(4) 0.24978(5) 0.05283(7) 0.0177(2) Uani 1 1 d . . .
Mo2 Mo 0.59716(5) 0.12219(4) 0.31929(7) 0.0162(2) Uani 1 1 d . . .
P1 P 0.6667 0.3333 0.3333 0.0107(9) Uani 1 6 d SU . .
O1 O 0.7187(4) 0.2082(4) -0.0769(7) 0.0286(16) Uani 1 1 d . . .
O2 O 0.7857(5) 0.2599(6) 0.1601(7) 0.053(3) Uani 1 1 d . . .
O3 O 0.5697(5) 0.0254(4) 0.3220(8) 0.038(2) Uani 1 1 d . . .
O4 O 0.5017(6) 0.1209(7) 0.3045(8) 0.059(3) Uani 1 1 d . . .
O5 O 0.6303(5) 0.1527(6) 0.1527(8) 0.057(3) Uani 1 1 d . . .
O6 O 0.7559(5) 0.3570(5) 0.0100(13) 0.061(3) Uani 1 1 d U . .
O7 O 0.6667 0.3333 0.185(2) 0.070(4) Uani 1 3 d SU . .
O8 O 0.6863(7) 0.2694(7) 0.2848(11) 0.065(3) Uani 1 1 d U . .
N1 N 0.4600(9) -0.0324(7) 0.0826(12) 0.058(4) Uani 1 1 d D . .
N3 N 0.4518(10) 0.0537(10) -0.0286(17) 0.083(5) Uani 1 1 d DU . .
N4 N 0.3855(9) 0.0742(9) 0.0025(16) 0.079(4) Uani 1 1 d D . .
C2 C 0.5000 0.0000 0.0000 0.091(12) Uani 1 2 d S . .
N2 N 0.4045(13) -0.0331(10) 0.124(2) 0.104(7) Uani 1 1 d . . .
C1 C 0.3930(12) 0.0198(14) 0.064(2) 0.089(6) Uani 1 1 d D . .

loop_
_atom_site_aniso_label
_atom_site_aniso_U_11
_atom_site_aniso_U_22
_atom_site_aniso_U_33
_atom_site_aniso_U_23
_atom_site_aniso_U_13
_atom_site_aniso_U_12
Mo1 0.0145(4) 0.0179(4) 0.0195(4) -0.0071(3) 0.0019(3) 0.0072(3)
Mo2 0.0202(4) 0.0091(4) 0.0185(4) -0.0012(3) -0.0035(3) 0.0069(3)
P1 0.0105(10) 0.0105(10) 0.0113(16) 0.000 0.000 0.0052(5)
O1 0.021(3) 0.031(4) 0.025(4) -0.011(3) 0.004(3) 0.006(3)
O2 0.022(4) 0.071(6) 0.019(4) 0.024(4) -0.008(3) -0.012(4)
O3 0.050(5) 0.014(3) 0.050(5) -0.008(3) -0.025(4) 0.016(3)
O4 0.079(7) 0.129(9) 0.022(4) -0.030(5) -0.022(4) 0.092(7)
O5 0.016(4) 0.083(7) 0.024(4) 0.030(4) -0.009(3) -0.011(4)
O6 0.013(3) 0.017(4) 0.153(10) -0.003(5) -0.005(5) 0.008(3)
O7 0.070(5) 0.070(5) 0.070(8) 0.000 0.000 0.035(2)
O8 0.056(5) 0.066(6) 0.070(6) 0.000(4) -0.001(5) 0.027(5)
N1 0.075(10) 0.035(6) 0.034(6) 0.002(5) -0.001(7) 0.005(7)
N3 0.075(9) 0.080(10) 0.095(11) -0.004(8) -0.006(8) 0.039(8)
N4 0.085(11) 0.067(9) 0.090(11) 0.010(8) -0.016(9) 0.042(9)
C2 0.021(9) 0.14(2) 0.041(12) -0.062(15) 0.003(9) -0.010(12)
N2 0.094(14) 0.055(10) 0.137(19) 0.008(11) -0.050(14) 0.018(10)
C1 0.080(14) 0.092(15) 0.087(14) 0.016(12) 0.010(11) 0.038(12)

loop_
_atom_type_symbol
_atom_type_description
_atom_type_scat_dispersion_real
_atom_type_scat_dispersion_imag
_atom_type_scat_source
O O 0.0106 0.0060 'International Tables Vol C Tables 4.2.6.8 and 6.1.1.4'
P P 0.1023 0.0942 'International Tables Vol C Tables 4.2.6.8 and 6.1.1.4'
Mo Mo -1.6832 0.6857 'International Tables Vol C Tables 4.2.6.8 and 6.1.1.4'
C C 0.0033 0.0016 'International Tables Vol C Tables 4.2.6.8 and 6.1.1.4'
Co Co 0.3494 0.9721 'International Tables Vol C Tables 4.2.6.8 and 6.1.1.4'
Cd Cd -0.8075 1.2024 'International Tables Vol C Tables 4.2.6.8 and 6.1.1.4'
Cl Cl 0.1484 0.1585 'International Tables Vol C Tables 4.2.6.8 and 6.1.1.4'
N N 0.0061 0.0033 'International Tables Vol C Tables 4.2.6.8 and 6.1.1.4'
H H 0.0000 0.0000 'International Tables Vol C Tables 4.2.6.8 and 6.1.1.4'

loop_
_geom_angle_atom_site_label_1
_geom_angle_atom_site_label_2
_geom_angle_atom_site_label_3
_geom_angle
_geom_angle_site_symmetry_1
_geom_angle_site_symmetry_3
_geom_angle_publ_flag
O1 Mo1 O6 102.4(5) . . ?
O1 Mo1 O2 102.5(4) . . ?
O6 Mo1 O2 94.6(4) . . ?
O1 Mo1 O5 101.0(4) . . ?
O6 Mo1 O5 155.5(5) . . ?
O2 Mo1 O5 87.3(3) . . ?
O1 Mo1 O6 100.8(4) . 3_665 ?
O6 Mo1 O6 88.1(5) . 3_665 ?
O2 Mo1 O6 155.4(5) . 3_665 ?
O5 Mo1 O6 80.5(4) . 3_665 ?
O1 Mo1 O7 158.9(5) . . ?
O6 Mo1 O7 65.0(4) . . ?
O2 Mo1 O7 95.7(5) . . ?
O5 Mo1 O7 90.4(4) . . ?
O6 Mo1 O7 63.4(4) 3_665 . ?
O1 Mo1 O8 158.5(4) . . ?
O6 Mo1 O8 95.9(5) . . ?
O2 Mo1 O8 64.7(4) . . ?
O5 Mo1 O8 62.8(4) . . ?
O6 Mo1 O8 90.7(5) 3_665 . ?
O7 Mo1 O8 42.0(5) . . ?
O3 Mo2 O4 103.4(5) . . ?
O3 Mo2 O5 103.8(5) . . ?
O4 Mo2 O5 96.3(4) . . ?
O3 Mo2 O2 99.5(4) . 17 ?
O4 Mo2 O2 87.6(3) . 17 ?
O5 Mo2 O2 154.8(5) . 17 ?
O3 Mo2 O4 98.6(4) . 18_545 ?
O4 Mo2 O4 156.5(7) . 18_545 ?
O5 Mo2 O4 86.5(3) . 18_545 ?
O2 Mo2 O4 80.6(4) 17 18_545 ?
O3 Mo2 O8 158.8(4) . 17 ?
O4 Mo2 O8 65.4(4) . 17 ?
O5 Mo2 O8 95.5(5) . 17 ?
O2 Mo2 O8 63.4(4) 17 17 ?
O4 Mo2 O8 91.1(4) 18_545 17 ?
O3 Mo2 O8 157.9(4) . . ?
O4 Mo2 O8 96.8(5) . . ?
O5 Mo2 O8 64.6(4) . . ?
O2 Mo2 O8 90.3(4) 17 . ?
O4 Mo2 O8 63.2(4) 18_545 . ?
O8 Mo2 O8 41.7(5) 17 . ?
O8 P1 O8 180.0(8) 16_655 . ?
O8 P1 O8 70.3(4) 16_655 2_655 ?
O8 P1 O8 109.7(4) . 2_655 ?
O8 P1 O8 70.3(4) 16_655 3_665 ?
O8 P1 O8 109.7(4) . 3_665 ?
O8 P1 O8 109.7(4) 2_655 3_665 ?
O8 P1 O8 109.7(4) 16_655 17 ?
O8 P1 O8 70.3(4) . 17 ?
O8 P1 O8 179.997(2) 2_655 17 ?
O8 P1 O8 70.3(4) 3_665 17 ?
O8 P1 O8 109.7(4) 16_655 18_545 ?
O8 P1 O8 70.3(4) . 18_545 ?
O8 P1 O8 70.3(4) 2_655 18_545 ?
O8 P1 O8 179.997(2) 3_665 18_545 ?
O8 P1 O8 109.7(4) 17 18_545 ?
O8 P1 O7 70.8(4) 16_655 16_655 ?
O8 P1 O7 109.2(4) . 16_655 ?
O8 P1 O7 109.2(4) 2_655 16_655 ?
O8 P1 O7 109.2(4) 3_665 16_655 ?
O8 P1 O7 70.8(4) 17 16_655 ?
O8 P1 O7 70.8(4) 18_545 16_655 ?
O8 P1 O7 109.2(4) 16_655 . ?
O8 P1 O7 70.8(4) . . ?
O8 P1 O7 70.8(4) 2_655 . ?
O8 P1 O7 70.8(4) 3_665 . ?
O8 P1 O7 109.2(4) 17 . ?
O8 P1 O7 109.2(4) 18_545 . ?
O7 P1 O7 179.997(4) 16_655 . ?
Mo1 O2 Mo2 138.9(5) . 18_545 ?
Mo2 O4 Mo2 138.7(6) . 17 ?
Mo2 O5 Mo1 140.0(6) . . ?
Mo1 O6 Mo1 138.8(6) . 2_655 ?
P1 O7 O8 54.4(7) . . ?
P1 O7 O8 54.4(7) . 2_655 ?
O8 O7 O8 89.5(9) . 2_655 ?
P1 O7 O8 54.4(7) . 3_665 ?
O8 O7 O8 89.5(9) . 3_665 ?
O8 O7 O8 89.5(9) 2_655 3_665 ?
P1 O7 Mo1 123.7(4) . . ?
O8 O7 Mo1 69.5(4) . . ?
O8 O7 Mo1 127.7(4) 2_655 . ?
O8 O7 Mo1 135.2(4) 3_665 . ?
P1 O7 Mo1 123.7(4) . 3_665 ?
O8 O7 Mo1 127.7(4) . 3_665 ?
O8 O7 Mo1 135.2(4) 2_655 3_665 ?
O8 O7 Mo1 69.5(4) 3_665 3_665 ?
Mo1 O7 Mo1 92.1(6) . 3_665 ?
P1 O7 Mo1 123.7(4) . 2_655 ?
O8 O7 Mo1 135.2(4) . 2_655 ?
O8 O7 Mo1 69.5(4) 2_655 2_655 ?
O8 O7 Mo1 127.7(4) 3_665 2_655 ?
Mo1 O7 Mo1 92.1(6) . 2_655 ?
Mo1 O7 Mo1 92.1(6) 3_665 2_655 ?
P1 O8 O8 54.9(2) . 17 ?
P1 O8 O8 54.9(2) . 18_545 ?
O8 O8 O8 90.5(9) 17 18_545 ?
P1 O8 O7 54.8(7) . . ?
O8 O8 O7 90.0(6) 17 . ?
O8 O8 O7 90.0(6) 18_545 . ?
P1 O8 Mo2 124.1(6) . 18_545 ?
O8 O8 Mo2 127.8(9) 17 18_545 ?
O8 O8 Mo2 69.4(6) 18_545 18_545 ?
O7 O8 Mo2 135.2(6) . 18_545 ?
P1 O8 Mo2 123.6(6) . . ?
O8 O8 Mo2 68.9(5) 17 . ?
O8 O8 Mo2 135.8(9) 18_545 . ?
O7 O8 Mo2 127.0(6) . . ?
Mo2 O8 Mo2 92.3(4) 18_545 . ?
P1 O8 Mo1 123.2(6) . . ?
O8 O8 Mo1 134.6(8) 17 . ?
O8 O8 Mo1 127.1(8) 18_545 . ?
O7 O8 Mo1 68.5(7) . . ?
Mo2 O8 Mo1 92.3(4) 18_545 . ?
Mo2 O8 Mo1 92.2(4) . . ?
C2 N1 N2 132.4(17) . . ?
C1 N3 N4 52.1(11) . . ?
C1 N3 C2 98.9(13) . . ?
N4 N3 C2 151.1(14) . . ?
C1 N4 N3 57.1(12) . . ?
N1 C2 N1 180(3) . 10_655 ?
N1 C2 N3 92.5(10) . . ?
N1 C2 N3 87.5(10) 10_655 . ?
N1 C2 N3 87.5(10) . 10_655 ?
N1 C2 N3 92.5(10) 10_655 10_655 ?
N3 C2 N3 180.0(13) . 10_655 ?
N1 N2 C1 109(2) . . ?
N4 C1 N2 177(2) . . ?
N4 C1 N3 70.7(14) . . ?
N2 C1 N3 106.7(18) . . ?

loop_
_geom_bond_atom_site_label_1
_geom_bond_atom_site_label_2
_geom_bond_distance
_geom_bond_site_symmetry_2
_geom_bond_publ_flag
Mo1 O1 1.648(7) . ?
Mo1 O6 1.825(8) . ?
Mo1 O2 1.832(8) . ?
Mo1 O5 1.970(8) . ?
Mo1 O6 1.974(8) 3_665 ?
Mo1 O7 2.469(12) . ?
Mo1 O8 2.485(12) . ?
Mo2 O3 1.646(7) . ?
Mo2 O4 1.814(8) . ?
Mo2 O5 1.830(8) . ?
Mo2 O2 1.981(7) 17 ?
Mo2 O4 1.993(8) 18_545 ?
Mo2 O8 2.465(11) 17 ?
Mo2 O8 2.473(11) . ?
P1 O8 1.527(12) 16_655 ?
P1 O8 1.527(12) . ?
P1 O8 1.527(12) 2_655 ?
P1 O8 1.527(12) 3_665 ?
P1 O8 1.527(12) 17 ?
P1 O8 1.527(12) 18_545 ?
P1 O7 1.54(2) 16_655 ?
P1 O7 1.54(2) . ?
O2 Mo2 1.981(7) 18_545 ?
O4 Mo2 1.993(8) 17 ?
O6 Mo1 1.974(8) 2_655 ?
O7 O8 1.774(17) . ?
O7 O8 1.774(17) 2_655 ?
O7 O8 1.774(17) 3_665 ?
O7 Mo1 2.469(12) 3_665 ?
O7 Mo1 2.469(12) 2_655 ?
O8 O8 1.758(16) 17 ?
O8 O8 1.758(16) 18_545 ?
O8 Mo2 2.466(11) 18_545 ?
N1 C2 1.107(13) . ?
N1 N2 1.13(2) . ?
N3 C1 1.36(3) . ?
N3 N4 1.534(16) . ?
N3 C2 1.707(15) . ?
N4 C1 1.28(2) . ?
C2 N1 1.107(13) 10_655 ?
C2 N3 1.707(15) 10_655 ?
N2 C1 1.29(2) . ?
